data_4507723
loop_
_publ_author_name
'Luo, Yang-Hui'
'Sun, Bai-Wang'

_publ_section_title
;
 Pharmaceutical Co-Crystals of Pyrazinecarboxamide (PZA) with Various
 Carboxylic Acids: Crystallography, Hirshfeld Surfaces, and Dissolution
 Study
;
_journal_issue 5
_journal_name_full 'Crystal Growth &amp; Design'
_journal_page_first 2098
_journal_paper_doi 10.1021/cg400167w
_journal_volume 13
_journal_year 2013
_chemical_formula_moiety 'C5 H5 N3 O, C5 H8 O4'
_chemical_formula_sum 'C10 H13 N3 O5'
_chemical_formula_weight 255.23
_chemical_name_systematic
; 
 ? 
;
_space_group_IT_number 14
_symmetry_cell_setting monoclinic
_symmetry_space_group_name_Hall '-P 2yn'
_symmetry_space_group_name_H-M 'P 1 21/n 1'
_atom_sites_solution_hydrogens geom
_atom_sites_solution_primary direct
_atom_sites_solution_secondary difmap
_audit_creation_method SHELXL-97
_cell_angle_alpha 90.00
_cell_angle_beta 104.07(3)
_cell_angle_gamma 90.00
_cell_formula_units_Z 4
_cell_length_a 11.200(2)
_cell_length_b 5.0520(10)
_cell_length_c 22.001(4)
_cell_measurement_reflns_used 2209
_cell_measurement_temperature 293(2)
_cell_measurement_theta_max 25.35
_cell_measurement_theta_min 1.89
_cell_volume 1207.5(4)
_computing_cell_refinement 'CrystalClear (Rigaku, 2005)'
_computing_data_collection 'CrystalClear (Rigaku, 2005)'
_computing_data_reduction 'CrystalClear (Rigaku, 2005)'
_computing_molecular_graphics 'DIAMOND (Brandenburg & Putz, 2005)'
_computing_publication_material 'SHELXL-97 (Sheldrick, 2008)'
_computing_structure_refinement 'SHELXL-97 (Sheldrick, 2008)'
_computing_structure_solution 'SHELXS-97 (Sheldrick, 2008)'
_diffrn_ambient_temperature 293(2)
_diffrn_detector_area_resol_mean 13.6612
_diffrn_measured_fraction_theta_full 0.999
_diffrn_measured_fraction_theta_max 0.999
_diffrn_measurement_device_type 'Rigaku SCXmini diffractometer'
_diffrn_measurement_method CCD_Profile_fitting
_diffrn_radiation_monochromator graphite
_diffrn_radiation_source 'fine-focus sealed tube'
_diffrn_radiation_type MoK\a
_diffrn_radiation_wavelength 0.71073
_diffrn_reflns_av_R_equivalents 0.0000
_diffrn_reflns_av_sigmaI/netI 0.1128
_diffrn_reflns_limit_h_max 12
_diffrn_reflns_limit_h_min -13
_diffrn_reflns_limit_k_max 6
_diffrn_reflns_limit_k_min 0
_diffrn_reflns_limit_l_max 26
_diffrn_reflns_limit_l_min 0
_diffrn_reflns_number 2209
_diffrn_reflns_theta_full 25.35
_diffrn_reflns_theta_max 25.35
_diffrn_reflns_theta_min 1.89
_diffrn_standards_decay_% 0
_diffrn_standards_interval_count 2
_diffrn_standards_interval_time 150
_exptl_absorpt_coefficient_mu 0.114
_exptl_absorpt_correction_T_max 0.989
_exptl_absorpt_correction_T_min 0.986
_exptl_absorpt_correction_type multi-scan
_exptl_absorpt_process_details 'CrystalClear (Rigaku, 2005)'
_exptl_crystal_density_diffrn 1.404
_exptl_crystal_density_method 'not measured'
_exptl_crystal_F_000 536
_exptl_crystal_size_max 0.20
_exptl_crystal_size_mid 0.10
_exptl_crystal_size_min 0.10
_refine_diff_density_max 0.250
_refine_diff_density_min -0.259
_refine_diff_density_rms 0.059
_refine_ls_extinction_method none
_refine_ls_goodness_of_fit_ref 1.045
_refine_ls_hydrogen_treatment mixed
_refine_ls_matrix_type full
_refine_ls_number_parameters 163
_refine_ls_number_reflns 2209
_refine_ls_number_restraints 1
_refine_ls_restrained_S_all 1.045
_refine_ls_R_factor_all 0.1764
_refine_ls_R_factor_gt 0.0866
_refine_ls_shift/su_max 0.000
_refine_ls_shift/su_mean 0.000
_refine_ls_structure_factor_coef Fsqd
_refine_ls_weighting_details 'calc w=1/[\s^2^(Fo^2^)+(0.0698P)^2^+0.0000P] where P=(Fo^2^+2Fc^2^)/3'
_refine_ls_weighting_scheme calc
_refine_ls_wR_factor_gt 0.1784
_refine_ls_wR_factor_ref 0.2175
_reflns_number_gt 1046
_reflns_number_total 2209
_reflns_threshold_expression >2sigma(I)
_cod_data_source_file cg400167w_si_004.cif
_cod_data_source_block x
_cod_original_sg_symbol_H-M P21/n
_cod_database_code 4507723

loop_
_symmetry_equiv_pos_as_xyz
'x, y, z'
'-x+1/2, y+1/2, -z+1/2'
'-x, -y, -z'
'x-1/2, -y-1/2, z-1/2'

loop_
_atom_site_label
_atom_site_type_symbol
_atom_site_fract_x
_atom_site_fract_y
_atom_site_fract_z
_atom_site_U_iso_or_equiv
_atom_site_adp_type
_atom_site_occupancy
_atom_site_symmetry_multiplicity
_atom_site_calc_flag
_atom_site_refinement_flags
O1 O 0.9963(3) 0.3847(7) 0.64800(15) 0.0491(10) Uani 1 1 d .
N3 N 0.9494(4) 0.2777(9) 0.54550(18) 0.0515(13) Uani 1 1 d .
H3D H 1.0060 0.1590 0.5507 0.062 Uiso 1 1 calc R
H3C H 0.9031 0.3068 0.5088 0.062 Uiso 1 1 calc R
N1 N 0.7238(4) 0.9692(10) 0.6146(2) 0.0547(13) Uani 1 1 d .
N2 N 0.7732(4) 0.6507(10) 0.5201(2) 0.0521(13) Uani 1 1 d .
C1 C 0.8111(5) 0.7804(11) 0.6270(2) 0.0486(14) Uani 1 1 d .
H1B H 0.8558 0.7549 0.6681 0.058 Uiso 1 1 calc R
C2 C 0.6641(5) 1.0021(13) 0.5551(3) 0.0555(16) Uani 1 1 d .
H2B H 0.6059 1.1362 0.5442 0.067 Uiso 1 1 calc R
C3 C 0.6881(5) 0.8370(13) 0.5087(3) 0.0571(16) Uani 1 1 d .
H3A H 0.6420 0.8592 0.4677 0.069 Uiso 1 1 calc R
C4 C 0.8362(4) 0.6221(11) 0.5798(2) 0.0400(13) Uani 1 1 d .
C5 C 0.9335(4) 0.4154(11) 0.5940(2) 0.0416(13) Uani 1 1 d .
O3 O 0.3448(3) 0.7005(8) 0.30029(17) 0.0604(12) Uani 1 1 d .
H3B H 0.3234 0.7991 0.3271 0.091 Uiso 1 1 d R
O4 O 0.4728(4) 0.5361(10) 0.38587(17) 0.0679(13) Uani 1 1 d U
O5 O 0.8650(3) 0.1264(9) 0.41606(16) 0.0660(13) Uani 1 1 d .
O6 O 0.8307(3) -0.0206(9) 0.31794(16) 0.0623(12) Uani 1 1 d .
H6A H 0.8877 -0.1272 0.3350 0.093 Uiso 1 1 d R
C6 C 0.4335(5) 0.5380(12) 0.3312(3) 0.0463(14) Uani 1 1 d U
C7 C 0.4759(4) 0.3565(12) 0.2860(2) 0.0528(15) Uani 1 1 d .
H7A H 0.4069 0.2472 0.2651 0.063 Uiso 1 1 calc R
H7B H 0.4990 0.4644 0.2542 0.063 Uiso 1 1 calc R
C8 C 0.5828(4) 0.1770(11) 0.3146(2) 0.0460(14) Uani 1 1 d .
H8A H 0.5926 0.0479 0.2835 0.055 Uiso 1 1 calc R
H8B H 0.5638 0.0814 0.3493 0.055 Uiso 1 1 calc R
C9 C 0.7050(4) 0.3256(12) 0.3383(2) 0.0492(14) Uani 1 1 d .
H9A H 0.7225 0.4299 0.3045 0.059 Uiso 1 1 calc R
H9B H 0.6981 0.4455 0.3717 0.059 Uiso 1 1 calc R
C10 C 0.8081(4) 0.1340(11) 0.3620(2) 0.0400(12) Uani 1 1 d .

loop_
_atom_site_aniso_label
_atom_site_aniso_U_11
_atom_site_aniso_U_22
_atom_site_aniso_U_33
_atom_site_aniso_U_23
_atom_site_aniso_U_13
_atom_site_aniso_U_12
O1 0.047(2) 0.063(3) 0.0358(19) 0.0001(19) 0.0070(15) 0.014(2)
N3 0.051(3) 0.065(3) 0.039(2) -0.003(2) 0.011(2) 0.019(3)
N1 0.039(3) 0.063(3) 0.058(3) -0.008(3) 0.006(2) 0.009(3)
N2 0.043(2) 0.068(4) 0.045(3) -0.004(2) 0.010(2) 0.019(3)
C1 0.047(3) 0.054(4) 0.043(3) -0.006(3) 0.005(2) -0.011(3)
C2 0.043(3) 0.059(4) 0.063(4) 0.009(3) 0.011(3) 0.019(3)
C3 0.039(3) 0.080(5) 0.050(3) 0.000(3) 0.005(2) 0.013(3)
C4 0.033(3) 0.047(3) 0.042(3) -0.008(3) 0.015(2) -0.002(3)
C5 0.033(3) 0.052(4) 0.040(3) -0.004(3) 0.009(2) 0.006(3)
O3 0.055(2) 0.073(3) 0.052(2) -0.009(2) 0.0107(18) 0.019(2)
O4 0.064(3) 0.099(4) 0.038(2) -0.013(2) 0.0072(18) 0.024(2)
O5 0.070(3) 0.087(3) 0.035(2) -0.007(2) 0.0028(17) 0.030(3)
O6 0.066(3) 0.073(3) 0.043(2) -0.018(2) 0.0042(18) 0.021(2)
C6 0.033(3) 0.050(4) 0.055(3) 0.000(3) 0.008(2) 0.003(3)
C7 0.040(3) 0.063(4) 0.050(3) -0.005(3) 0.001(2) 0.013(3)
C8 0.038(3) 0.047(3) 0.048(3) -0.005(3) 0.002(2) 0.013(3)
C9 0.038(3) 0.059(4) 0.048(3) 0.005(3) 0.004(2) 0.014(3)
C10 0.036(3) 0.039(3) 0.046(3) -0.003(3) 0.013(2) 0.001(3)

loop_
_atom_type_symbol
_atom_type_description
_atom_type_scat_dispersion_real
_atom_type_scat_dispersion_imag
_atom_type_scat_source
C C 0.0033 0.0016 'International Tables Vol C Tables 4.2.6.8 and 6.1.1.4'
H H 0.0000 0.0000 'International Tables Vol C Tables 4.2.6.8 and 6.1.1.4'
N N 0.0061 0.0033 'International Tables Vol C Tables 4.2.6.8 and 6.1.1.4'
O O 0.0106 0.0060 'International Tables Vol C Tables 4.2.6.8 and 6.1.1.4'

loop_
_geom_angle_atom_site_label_1
_geom_angle_atom_site_label_2
_geom_angle_atom_site_label_3
_geom_angle
C5 N3 H3D 120.0
C5 N3 H3C 120.0
H3D N3 H3C 120.0
C2 N1 C1 117.1(5)
C3 N2 C4 116.6(5)
N1 C1 C4 121.6(5)
N1 C1 H1B 119.2
C4 C1 H1B 119.2
N1 C2 C3 120.4(5)
N1 C2 H2B 119.8
C3 C2 H2B 119.8
N2 C3 C2 123.1(5)
N2 C3 H3A 118.4
C2 C3 H3A 118.4
N2 C4 C1 121.0(5)
N2 C4 C5 117.8(4)
C1 C4 C5 121.1(5)
O1 C5 N3 123.7(5)
O1 C5 C4 120.5(5)
N3 C5 C4 115.8(4)
C6 O3 H3B 107.8
C10 O6 H6A 108.0
O4 C6 O3 124.8(5)
O4 C6 C7 124.6(5)
O3 C6 C7 110.5(5)
C8 C7 C6 115.7(4)
C8 C7 H7A 108.4
C6 C7 H7A 108.4
C8 C7 H7B 108.4
C6 C7 H7B 108.4
H7A C7 H7B 107.4
C7 C8 C9 113.4(5)
C7 C8 H8A 108.9
C9 C8 H8A 108.9
C7 C8 H8B 108.9
C9 C8 H8B 108.9
H8A C8 H8B 107.7
C10 C9 C8 110.4(5)
C10 C9 H9A 109.6
C8 C9 H9A 109.6
C10 C9 H9B 109.6
C8 C9 H9B 109.6
H9A C9 H9B 108.1
O5 C10 O6 123.9(5)
O5 C10 C9 122.8(5)
O6 C10 C9 113.3(4)

loop_
_geom_bond_atom_site_label_1
_geom_bond_atom_site_label_2
_geom_bond_distance
O1 C5 1.234(5)
N3 C5 1.322(6)
N3 H3D 0.8600
N3 H3C 0.8600
N1 C2 1.329(6)
N1 C1 1.346(7)
N2 C3 1.319(7)
N2 C4 1.339(6)
C1 C4 1.393(7)
C1 H1B 0.9300
C2 C3 1.394(8)
C2 H2B 0.9300
C3 H3A 0.9300
C4 C5 1.487(7)
O3 C6 1.339(6)
O3 H3B 0.8502
O4 C6 1.176(6)
O5 C10 1.205(5)
O6 C10 1.317(6)
O6 H6A 0.8499
C6 C7 1.512(7)
C7 C8 1.512(6)
C7 H7A 0.9700
C7 H7B 0.9700
C8 C9 1.536(7)
C8 H8A 0.9700
C8 H8B 0.9700
C9 C10 1.500(6)
C9 H9A 0.9700
C9 H9B 0.9700

loop_
_geom_torsion_atom_site_label_1
_geom_torsion_atom_site_label_2
_geom_torsion_atom_site_label_3
_geom_torsion_atom_site_label_4
_geom_torsion
C2 N1 C1 C4 -1.3(8)
C1 N1 C2 C3 3.1(8)
C4 N2 C3 C2 1.1(9)
N1 C2 C3 N2 -3.2(9)
C3 N2 C4 C1 0.7(8)
C3 N2 C4 C5 -179.4(5)
N1 C1 C4 N2 -0.6(8)
N1 C1 C4 C5 179.5(5)
N2 C4 C5 O1 178.3(5)
C1 C4 C5 O1 -1.8(8)
N2 C4 C5 N3 0.3(7)
C1 C4 C5 N3 -179.9(5)
O4 C6 C7 C8 -4.6(9)
O3 C6 C7 C8 175.5(5)
C6 C7 C8 C9 -69.0(6)
C7 C8 C9 C10 -176.2(4)
C8 C9 C10 O5 -115.9(6)
C8 C9 C10 O6 65.0(6)

loop_
_cod_related_entry_id
_cod_related_entry_database
_cod_related_entry_code
1 ChemSpider 30652543
